data_7060790
loop_
_publ_author_name
'Cervo, Rodrigo'
'Lopes, Tha\'isa R. R.'
'de Vasconcelos, Adriana R.'
'Cargnelutti, Juliana F.'
'Schumacher, Ricardo F.'
'Tirloni, B\'arbara'
'dos Santos, Sailer S.'
'Abram, Ulrich'
'Lang, Ernesto S.'
'Cargnelutti, Roberta'

_publ_section_title
;
 Coordination compounds containing 2-pyridylselenium ligands: synthesis,
 structural characterization, and antibacterial evaluation
;
_journal_issue 29
_journal_name_full 'New Journal of Chemistry'
_journal_page_first 12863
_journal_page_last 12870
_journal_paper_doi 10.1039/D1NJ02374H
_journal_volume 45
_journal_year 2021
_chemical_formula_moiety 'C11 H11 Br2 Co N3 Se'
_chemical_formula_sum 'C11 H11 Br2 Co N3 Se'
_chemical_formula_weight 482.94
_space_group_crystal_system monoclinic
_space_group_IT_number 14
_space_group_name_Hall '-P 2yn'
_space_group_name_H-M_alt 'P 1 21/n 1'
_atom_sites_solution_hydrogens geom
_audit_creation_method SHELXL-2018/3
_audit_update_record
;
2021-06-17 deposited with the CCDC.	2021-06-23 downloaded from the CCDC.
;
_cell_angle_alpha 90
_cell_angle_beta 93.019(3)
_cell_angle_gamma 90
_cell_formula_units_Z 4
_cell_length_a 8.3309(6)
_cell_length_b 12.1666(9)
_cell_length_c 14.2649(12)
_cell_measurement_reflns_used 2789
_cell_measurement_temperature 296(2)
_cell_measurement_theta_max 20.01
_cell_measurement_theta_min 2.29
_cell_volume 1443.87(19)
_computing_cell_refinement 'SAINT V8.38A (Bruker AXS Inc., 2017)'
_computing_data_collection 'APEX3 v2017.3-0 (Bruker AXS Inc., 2017'
_computing_data_reduction 'SAINT V8.38A (Bruker AXS Inc., 2016)'
_computing_molecular_graphics 'shelXle (C.B. Huebschle, rev 833)'
_computing_structure_refinement 'SHELXL-2018/3 (Sheldrick, 2018)'
_computing_structure_solution 'SHELXT 2014/5 (Sheldrick, 2014)'
_diffrn_ambient_temperature 296(2)
_diffrn_measured_fraction_theta_full 0.998
_diffrn_measured_fraction_theta_max 0.996
_diffrn_measurement_device_type 'Bruker D8 Venture Photon 100'
_diffrn_measurement_method '\f and \w scans'
_diffrn_radiation_type AgK\a
_diffrn_radiation_wavelength 0.56086
_diffrn_reflns_av_R_equivalents 0.1132
_diffrn_reflns_av_unetI/netI 0.0883
_diffrn_reflns_Laue_measured_fraction_full 0.998
_diffrn_reflns_Laue_measured_fraction_max 0.996
_diffrn_reflns_limit_h_max 11
_diffrn_reflns_limit_h_min -11
_diffrn_reflns_limit_k_max 17
_diffrn_reflns_limit_k_min -17
_diffrn_reflns_limit_l_max 20
_diffrn_reflns_limit_l_min -20
_diffrn_reflns_number 19972
_diffrn_reflns_point_group_measured_fraction_full 0.998
_diffrn_reflns_point_group_measured_fraction_max 0.996
_diffrn_reflns_theta_full 19.665
_diffrn_reflns_theta_max 23.701
_diffrn_reflns_theta_min 2.256
_exptl_absorpt_coefficient_mu 4.907
_exptl_absorpt_correction_T_max 0.7449
_exptl_absorpt_correction_T_min 0.5944
_exptl_absorpt_correction_type multi-scan
_exptl_absorpt_process_details
;
SADABS (Bruker 2014 - version 2014/5) was used to perform the multi-scan
absorption correction.
;
_exptl_crystal_colour blue
_exptl_crystal_density_diffrn 2.222
_exptl_crystal_description block
_exptl_crystal_F_000 916
_exptl_crystal_size_max 0.161
_exptl_crystal_size_mid 0.076
_exptl_crystal_size_min 0.048
_refine_diff_density_max 0.535
_refine_diff_density_min -0.579
_refine_diff_density_rms 0.142
_refine_ls_extinction_method none
_refine_ls_goodness_of_fit_ref 0.998
_refine_ls_hydrogen_treatment constr
_refine_ls_matrix_type full
_refine_ls_number_parameters 163
_refine_ls_number_reflns 4433
_refine_ls_number_restraints 0
_refine_ls_restrained_S_all 0.998
_refine_ls_R_factor_all 0.1199
_refine_ls_R_factor_gt 0.0491
_refine_ls_shift/su_max 0.001
_refine_ls_shift/su_mean 0.000
_refine_ls_structure_factor_coef Fsqd
_refine_ls_weighting_details 'w=1/[\s^2^(Fo^2^)+(0.0287P)^2^] where P=(Fo^2^+2Fc^2^)/3'
_refine_ls_weighting_scheme calc
_refine_ls_wR_factor_gt 0.0746
_refine_ls_wR_factor_ref 0.0898
_reflns_Friedel_coverage 0.000
_reflns_number_gt 2465
_reflns_number_total 4433
_reflns_threshold_expression 'I > 2\s(I)'
_cod_data_source_file d1nj02374h2.cif
_cod_data_source_block Comp_2
_cod_depositor_comments 'Adding full bibliography for 7060788--7060792.cif.'
_cod_original_sg_symbol_H-M 'P 21/n'
_cod_database_code 7060790
_shelx_shelxl_version_number 2018/3
_shelx_space_group_comment
;
The symmetry employed for this shelxl refinement is uniquely defined
by the following loop, which should always be used as a source of
symmetry information in preference to the above space-group names.
They are only intended as comments.
;
_shelx_estimated_absorpt_t_min 0.505
_shelx_estimated_absorpt_t_max 0.799

loop_
_space_group_symop_operation_xyz
'x, y, z'
'-x+1/2, y+1/2, -z+1/2'
'-x, -y, -z'
'x-1/2, -y-1/2, z-1/2'

loop_
_atom_site_label
_atom_site_type_symbol
_atom_site_fract_x
_atom_site_fract_y
_atom_site_fract_z
_atom_site_U_iso_or_equiv
_atom_site_adp_type
_atom_site_occupancy
_atom_site_site_symmetry_order
_atom_site_calc_flag
_atom_site_refinement_flags_posn
_atom_site_refinement_flags_adp
_atom_site_refinement_flags_occupancy
_atom_site_disorder_assembly
_atom_site_disorder_group
Se1 Se 0.68627(6) 0.22049(4) 0.56211(4) 0.03772(14) Uani 1 1 d . . . . .
Br1 Br 0.39714(6) 0.20478(5) 0.78542(4) 0.04888(17) Uani 1 1 d . . . . .
Co1 Co 0.35553(7) 0.29792(5) 0.63893(5) 0.02932(16) Uani 1 1 d . . . . .
N1 N 0.3559(5) 0.1988(3) 0.5247(3) 0.0364(10) Uani 1 1 d . . . . .
C1 C 0.6761(5) 0.3741(3) 0.5172(3) 0.0254(10) Uani 1 1 d . . . . .
H1A H 0.779524 0.394437 0.494180 0.031 Uiso 1 1 calc R U . . .
H1B H 0.596622 0.379485 0.465235 0.031 Uiso 1 1 calc R U . . .
Br2 Br 0.08534(6) 0.37211(4) 0.63116(4) 0.04310(15) Uani 1 1 d . . . . .
N2 N 0.4974(4) 0.4369(3) 0.6399(3) 0.0268(8) Uani 1 1 d . . . . .
C2 C 0.6329(5) 0.4540(4) 0.5938(3) 0.0271(10) Uani 1 1 d . . . . .
N3 N 0.6520(6) 0.0686(4) 0.3801(3) 0.0615(14) Uani 1 1 d . . . . .
H3A H 0.740809 0.090810 0.407118 0.074 Uiso 1 1 calc R U . . .
H3B H 0.653269 0.026430 0.331746 0.074 Uiso 1 1 calc R U . . .
C3 C 0.7272(5) 0.5472(4) 0.6125(4) 0.0332(11) Uani 1 1 d . . . . .
H3 H 0.821273 0.557741 0.581288 0.040 Uiso 1 1 calc R U . . .
C4 C 0.6812(6) 0.6226(4) 0.6766(4) 0.0391(13) Uani 1 1 d . . . . .
H4 H 0.743788 0.684610 0.689525 0.047 Uiso 1 1 calc R U . . .
C5 C 0.5410(6) 0.6061(4) 0.7220(4) 0.0362(12) Uani 1 1 d . . . . .
H5 H 0.507140 0.656785 0.765643 0.043 Uiso 1 1 calc R U . . .
C7 C 0.4981(6) 0.1678(4) 0.4914(4) 0.0331(11) Uani 1 1 d . . . . .
C6 C 0.4540(5) 0.5146(4) 0.7016(3) 0.0335(11) Uani 1 1 d . . . . .
H6 H 0.358767 0.504481 0.731707 0.040 Uiso 1 1 calc R U . . .
C9 C 0.2212(7) 0.0937(5) 0.4042(4) 0.0541(16) Uani 1 1 d . . . . .
H9 H 0.125158 0.068042 0.376104 0.065 Uiso 1 1 calc R U . . .
C8 C 0.2186(6) 0.1627(5) 0.4800(4) 0.0499(15) Uani 1 1 d . . . . .
H8 H 0.120204 0.185178 0.501275 0.060 Uiso 1 1 calc R U . . .
C11 C 0.5086(7) 0.1002(4) 0.4140(4) 0.0409(13) Uani 1 1 d . . . . .
C10 C 0.3632(7) 0.0627(4) 0.3699(4) 0.0485(14) Uani 1 1 d . . . . .
H10 H 0.364597 0.016980 0.317733 0.058 Uiso 1 1 calc R U . . .

loop_
_atom_site_aniso_label
_atom_site_aniso_U_11
_atom_site_aniso_U_22
_atom_site_aniso_U_33
_atom_site_aniso_U_23
_atom_site_aniso_U_13
_atom_site_aniso_U_12
Se1 0.0409(3) 0.0311(3) 0.0402(3) -0.0002(3) -0.0071(2) 0.0076(2)
Br1 0.0382(3) 0.0558(4) 0.0525(4) 0.0243(3) 0.0008(2) 0.0013(3)
Co1 0.0274(3) 0.0271(3) 0.0332(4) -0.0004(3) 0.0000(3) -0.0019(3)
N1 0.044(2) 0.025(2) 0.040(3) -0.007(2) -0.0037(19) 0.0033(18)
C1 0.025(2) 0.023(2) 0.028(3) 0.003(2) -0.0020(18) -0.0022(18)
Br2 0.0301(2) 0.0467(3) 0.0521(4) -0.0008(3) -0.0018(2) 0.0072(2)
N2 0.0255(19) 0.023(2) 0.031(2) 0.0037(18) 0.0002(16) 0.0002(15)
C2 0.026(2) 0.027(2) 0.027(3) 0.005(2) -0.0029(19) 0.0040(19)
N3 0.067(3) 0.069(4) 0.049(3) -0.022(3) 0.006(3) 0.009(3)
C3 0.028(2) 0.025(3) 0.046(3) 0.005(2) -0.002(2) -0.0006(19)
C4 0.036(3) 0.028(3) 0.052(4) 0.001(3) -0.014(2) -0.007(2)
C5 0.042(3) 0.032(3) 0.033(3) -0.003(2) -0.006(2) 0.007(2)
C7 0.042(3) 0.024(2) 0.032(3) 0.000(2) -0.005(2) 0.005(2)
C6 0.033(2) 0.036(3) 0.031(3) 0.000(2) 0.002(2) 0.000(2)
C9 0.061(4) 0.042(3) 0.056(4) -0.010(3) -0.018(3) -0.011(3)
C8 0.043(3) 0.052(4) 0.053(4) -0.015(3) -0.011(3) -0.001(3)
C11 0.062(3) 0.031(3) 0.030(3) -0.002(2) 0.005(3) 0.000(3)
C10 0.072(4) 0.035(3) 0.037(3) -0.009(3) -0.007(3) -0.005(3)

loop_
_atom_type_symbol
_atom_type_description
_atom_type_scat_dispersion_real
_atom_type_scat_dispersion_imag
_atom_type_scat_source
C C 0.0015 0.0009 'International Tables Vol C Tables 4.2.6.8 and 6.1.1.4'
H H 0.0000 0.0000 'International Tables Vol C Tables 4.2.6.8 and 6.1.1.4'
Br Br 0.1811 1.6452 'International Tables Vol C Tables 4.2.6.8 and 6.1.1.4'
Co Co 0.3050 0.6296 'International Tables Vol C Tables 4.2.6.8 and 6.1.1.4'
N N 0.0030 0.0019 'International Tables Vol C Tables 4.2.6.8 and 6.1.1.4'
Se Se 0.2367 1.4831 'International Tables Vol C Tables 4.2.6.8 and 6.1.1.4'

loop_
_geom_angle_atom_site_label_1
_geom_angle_atom_site_label_2
_geom_angle_atom_site_label_3
_geom_angle
_geom_angle_site_symmetry_1
_geom_angle_site_symmetry_3
_geom_angle_publ_flag
C7 Se1 C1 97.19(19) . . ?
N1 Co1 N2 117.89(16) . . ?
N1 Co1 Br1 114.54(12) . . ?
N2 Co1 Br1 109.07(11) . . ?
N1 Co1 Br2 103.04(12) . . ?
N2 Co1 Br2 103.03(10) . . ?
Br1 Co1 Br2 107.99(3) . . ?
C8 N1 C7 118.6(4) . . ?
C8 N1 Co1 122.3(4) . . ?
C7 N1 Co1 119.1(3) . . ?
C2 C1 Se1 112.3(3) . . ?
C2 C1 H1A 109.1 . . ?
Se1 C1 H1A 109.1 . . ?
C2 C1 H1B 109.1 . . ?
Se1 C1 H1B 109.1 . . ?
H1A C1 H1B 107.9 . . ?
C2 N2 C6 117.8(4) . . ?
C2 N2 Co1 128.0(3) . . ?
C6 N2 Co1 113.9(3) . . ?
N2 C2 C3 120.6(4) . . ?
N2 C2 C1 119.1(4) . . ?
C3 C2 C1 120.3(4) . . ?
C11 N3 H3A 120.0 . . ?
C11 N3 H3B 120.0 . . ?
H3A N3 H3B 120.0 . . ?
C4 C3 C2 119.9(4) . . ?
C4 C3 H3 120.1 . . ?
C2 C3 H3 120.1 . . ?
C3 C4 C5 119.5(5) . . ?
C3 C4 H4 120.3 . . ?
C5 C4 H4 120.3 . . ?
C6 C5 C4 118.4(5) . . ?
C6 C5 H5 120.8 . . ?
C4 C5 H5 120.8 . . ?
N1 C7 C11 122.7(5) . . ?
N1 C7 Se1 115.2(3) . . ?
C11 C7 Se1 122.1(4) . . ?
C5 C6 N2 123.8(4) . . ?
C5 C6 H6 118.1 . . ?
N2 C6 H6 118.1 . . ?
C10 C9 C8 120.4(5) . . ?
C10 C9 H9 119.8 . . ?
C8 C9 H9 119.8 . . ?
N1 C8 C9 121.5(5) . . ?
N1 C8 H8 119.3 . . ?
C9 C8 H8 119.3 . . ?
N3 C11 C7 122.9(5) . . ?
N3 C11 C10 119.8(5) . . ?
C7 C11 C10 117.3(5) . . ?
C9 C10 C11 119.6(5) . . ?
C9 C10 H10 120.2 . . ?
C11 C10 H10 120.2 . . ?

loop_
_geom_bond_atom_site_label_1
_geom_bond_atom_site_label_2
_geom_bond_distance
_geom_bond_site_symmetry_2
_geom_bond_publ_flag
Se1 C7 1.929(5) . ?
Se1 C1 1.976(4) . ?
Br1 Co1 2.3864(9) . ?
Co1 N1 2.028(4) . ?
Co1 N2 2.063(4) . ?
Co1 Br2 2.4223(8) . ?
N1 C8 1.353(6) . ?
N1 C7 1.353(6) . ?
C1 C2 1.521(6) . ?
C1 H1A 0.9700 . ?
C1 H1B 0.9700 . ?
N2 C2 1.352(5) . ?
N2 C6 1.354(6) . ?
C2 C3 1.396(6) . ?
N3 C11 1.367(6) . ?
N3 H3A 0.8600 . ?
N3 H3B 0.8600 . ?
C3 C4 1.365(7) . ?
C3 H3 0.9300 . ?
C4 C5 1.380(7) . ?
C4 H4 0.9300 . ?
C5 C6 1.352(7) . ?
C5 H5 0.9300 . ?
C7 C11 1.383(7) . ?
C6 H6 0.9300 . ?
C9 C10 1.357(7) . ?
C9 C8 1.369(7) . ?
C9 H9 0.9300 . ?
C8 H8 0.9300 . ?
C11 C10 1.412(7) . ?
C10 H10 0.9300 . ?

loop_
_geom_torsion_atom_site_label_1
_geom_torsion_atom_site_label_2
_geom_torsion_atom_site_label_3
_geom_torsion_atom_site_label_4
_geom_torsion
_geom_torsion_site_symmetry_1
_geom_torsion_site_symmetry_2
_geom_torsion_site_symmetry_3
_geom_torsion_site_symmetry_4
_geom_torsion_publ_flag
C6 N2 C2 C3 2.3(6) . . . . ?
Co1 N2 C2 C3 -170.9(3) . . . . ?
C6 N2 C2 C1 -174.0(4) . . . . ?
Co1 N2 C2 C1 12.8(6) . . . . ?
Se1 C1 C2 N2 -54.9(5) . . . . ?
Se1 C1 C2 C3 128.8(4) . . . . ?
N2 C2 C3 C4 -1.1(7) . . . . ?
C1 C2 C3 C4 175.2(4) . . . . ?
C2 C3 C4 C5 -0.3(7) . . . . ?
C3 C4 C5 C6 0.4(7) . . . . ?
C8 N1 C7 C11 -0.4(7) . . . . ?
Co1 N1 C7 C11 179.9(4) . . . . ?
C8 N1 C7 Se1 -178.4(4) . . . . ?
Co1 N1 C7 Se1 1.8(5) . . . . ?
C4 C5 C6 N2 1.0(8) . . . . ?
C2 N2 C6 C5 -2.3(7) . . . . ?
Co1 N2 C6 C5 171.8(4) . . . . ?
C7 N1 C8 C9 1.8(8) . . . . ?
Co1 N1 C8 C9 -178.5(4) . . . . ?
C10 C9 C8 N1 -2.2(9) . . . . ?
N1 C7 C11 N3 -180.0(5) . . . . ?
Se1 C7 C11 N3 -2.1(7) . . . . ?
N1 C7 C11 C10 -0.5(8) . . . . ?
Se1 C7 C11 C10 177.3(4) . . . . ?
C8 C9 C10 C11 1.2(9) . . . . ?
N3 C11 C10 C9 179.6(5) . . . . ?
C7 C11 C10 C9 0.1(8) . . . . ?
